data_1545582
loop_
_publ_author_name
'G\'orski, Bartosz'
'Talko, Alicja'
'Basak, Tymoteusz'
'Barbasiewicz, Micha\/l'

_publ_section_title
;
 Olefination with Sulfonyl Halides and Esters: Scope, Limitations, and
 Mechanistic Studies of the Hawkins Reaction
;
_journal_name_full 'Organic Letters'
_journal_paper_doi 10.1021/acs.orglett.7b00517
_journal_year 2017
_chemical_formula_moiety 'C19 H24 O4 S'
_chemical_formula_sum 'C19 H24 O4 S'
_chemical_formula_weight 348.44
_chemical_name_systematic
;
 ? 
;
_space_group_crystal_system monoclinic
_space_group_IT_number 14
_space_group_name_Hall '-P 2ybc'
_space_group_name_H-M_alt 'P 1 21/c 1'
_symmetry_space_group_name_Hall '-P 2ybc'
_symmetry_space_group_name_H-M 'P 1 21/c 1'
_atom_sites_solution_hydrogens geom
_atom_sites_solution_primary direct
_atom_sites_solution_secondary difmap
_audit_creation_date 2016-11-22
_audit_creation_method
;
Olex2 1.2
(compiled 2015.01.26 svn.r3150 for OlexSys, GUI svn.r4998)
;
_cell_angle_alpha 90.00
_cell_angle_beta 117.0978(17)
_cell_angle_gamma 90.00
_cell_formula_units_Z 8
_cell_length_a 12.79080(18)
_cell_length_b 23.3516(2)
_cell_length_c 13.99502(19)
_cell_measurement_reflns_used 19523
_cell_measurement_temperature 100(2)
_cell_measurement_theta_max 76.7360
_cell_measurement_theta_min 3.7800
_cell_volume 3721.26(10)
_computing_cell_refinement
;
CrysAlisPro, Agilent Technologies,
Version 1.171.37.33 (release 27-03-2014 CrysAlis171 .NET)
(compiled Mar 27 2014,17:12:48)
;
_computing_data_collection
;
CrysAlisPro, Agilent Technologies,
Version 1.171.37.33 (release 27-03-2014 CrysAlis171 .NET)
(compiled Mar 27 2014,17:12:48)
;
_computing_data_reduction
;
CrysAlisPro, Agilent Technologies,
Version 1.171.37.33 (release 27-03-2014 CrysAlis171 .NET)
(compiled Mar 27 2014,17:12:48)
;
_computing_molecular_graphics 'Olex2 (Dolomanov et al., 2009)'
_computing_publication_material 'Olex2 (Dolomanov et al., 2009)'
_computing_structure_refinement 'XLMP (Sheldrick, 2008)'
_computing_structure_solution 'SHELXS-97 (Sheldrick, 2008)'
_diffrn_ambient_environment N~2~
_diffrn_ambient_temperature 100(2)
_diffrn_detector 'CCD plate'
_diffrn_detector_area_resol_mean 10.4391
_diffrn_detector_type Atlas
_diffrn_measured_fraction_theta_full 0.991
_diffrn_measured_fraction_theta_max 0.991
_diffrn_measurement_device 'four-circle diffractometer'
_diffrn_measurement_device_type 'SuperNova, Dual, Cu at zero, Atlas'
_diffrn_measurement_method '\w scans'
_diffrn_orient_matrix_UB_11 0.0329149000
_diffrn_orient_matrix_UB_12 0.0633336000
_diffrn_orient_matrix_UB_13 -0.0016784000
_diffrn_orient_matrix_UB_21 0.1229215000
_diffrn_orient_matrix_UB_22 -0.0115159000
_diffrn_orient_matrix_UB_23 0.0930336000
_diffrn_orient_matrix_UB_31 0.0459807000
_diffrn_orient_matrix_UB_32 -0.0144974000
_diffrn_orient_matrix_UB_33 -0.0814698000
_diffrn_radiation_monochromator mirror
_diffrn_radiation_probe x-ray
_diffrn_radiation_type CuK\a
_diffrn_radiation_wavelength 1.54184
_diffrn_reflns_av_R_equivalents 0.0385
_diffrn_reflns_av_unetI/netI 0.0210
_diffrn_reflns_limit_h_max 15
_diffrn_reflns_limit_h_min -14
_diffrn_reflns_limit_k_max 29
_diffrn_reflns_limit_k_min -29
_diffrn_reflns_limit_l_max 15
_diffrn_reflns_limit_l_min -17
_diffrn_reflns_number 37028
_diffrn_reflns_theta_full 74.50
_diffrn_reflns_theta_max 74.50
_diffrn_reflns_theta_min 3.79
_diffrn_source 'sealed X-ray tube'
_diffrn_source_type 'SuperNova (Cu) X-ray Source'
_exptl_absorpt_coefficient_mu 1.700
_exptl_absorpt_correction_T_max 1.00000
_exptl_absorpt_correction_T_min 0.71961
_exptl_absorpt_correction_type multi-scan
_exptl_absorpt_process_details
;
CrysAlisPro, Agilent Technologies,
Version 1.171.37.33 (release 27-03-2014 CrysAlis171 .NET)
(compiled Mar 27 2014,17:12:48)
Empirical absorption correction using spherical harmonics,
 implemented in SCALE3 ABSPACK scaling algorithm.
Empirical absorption correction using spherical harmonics,
 implemented in SCALE3 ABSPACK scaling algorithm.
;
_exptl_crystal_colour colourless
_exptl_crystal_density_diffrn 1.244
_exptl_crystal_density_method 'not measured'
_exptl_crystal_description plate
_exptl_crystal_F_000 1488
_exptl_crystal_size_max 0.30
_exptl_crystal_size_mid 0.21
_exptl_crystal_size_min 0.06
_refine_diff_density_max 0.433
_refine_diff_density_min -0.517
_refine_diff_density_rms 0.047
_refine_ls_extinction_method none
_refine_ls_goodness_of_fit_ref 1.048
_refine_ls_hydrogen_treatment mixed
_refine_ls_matrix_type full
_refine_ls_number_parameters 445
_refine_ls_number_reflns 7521
_refine_ls_number_restraints 0
_refine_ls_restrained_S_all 1.048
_refine_ls_R_factor_all 0.0385
_refine_ls_R_factor_gt 0.0358
_refine_ls_shift/su_max 0.001
_refine_ls_shift/su_mean 0.000
_refine_ls_structure_factor_coef Fsqd
_refine_ls_weighting_details 'calc w=1/[\s^2^(Fo^2^)+(0.0515P)^2^+1.7318P] where P=(Fo^2^+2Fc^2^)/3'
_refine_ls_weighting_scheme calc
_refine_ls_wR_factor_gt 0.0963
_refine_ls_wR_factor_ref 0.0988
_reflns_number_gt 6967
_reflns_number_total 7521
_reflns_threshold_expression >2sigma(I)
_cod_data_source_file ol7b00517_si_002.cif
_cod_data_source_block mb-590f
_cod_depositor_comments
;

2019-02-18
Z value and formula fixed to values more according to usual
chemical conventions.                 miguel
;
_cod_original_formula_sum 'C38 H48 O8 S2'
_cod_original_formula_weight 696.88
_cod_original_formula_moiety '2(C19 H24 O4 S)'
_cod_original_formula_units_Z 4
_cod_original_cell_volume 3721.25(8)
_cod_database_code 1545582
_chemical_oxdiff_formula ' C19 H24 O4 S '
_chemical_oxdiff_usercomment '100 K, colourless plate'
_reflns_odcompleteness_completeness 98.92
_reflns_odcompleteness_iscentric 1
_reflns_odcompleteness_theta 66.97
_olex2_refinement_description
;
1. Fixed Uiso
 At 1.2 times of:
  All C(H) groups, All C(H,H) groups
 At 1.5 times of:
  All C(H,H,H) groups, All O(H) groups
2.a Ternary CH refined with riding coordinates:
 C7A(H7A), C7B(H7B), C8A(H8A), C8B(H8B)
2.b Secondary CH2 refined with riding coordinates:
 C11A(H11A,H11B), C11B(H11C,H11D)
2.c Aromatic/amide H refined with riding coordinates:
 C2A(H2A), C2B(H2B), C3A(H3A), C3B(H3B), C4A(H4A), C4B(H4B), C5A(H5A),
 C5B(H5B), C6A(H6A), C6B(H6B), C16A(H16A), C16B(H16B), C17A(H17A), C17B(H17B),
 C18A(H18A), C18B(H18B), C19A(H19A), C19B(H19B), C20A(H20A), C20B(H20B)
2.d Idealised Me refined as rotating group:
 C13A(H13A,H13B,H13C), C13B(H13D,H13E,H13F), C23A(H23A,H23B,H23C), C23B(H23D,
 H23E,H23F), C24A(H24A,H24B,H24C), C24B(H24D,H24E,H24F)
;
_olex2_submission_special_instructions 'No special instructions were received'

loop_
_space_group_symop_id
_space_group_symop_operation_xyz
1 'x, y, z'
2 '-x, y+1/2, -z+1/2'
3 '-x, -y, -z'
4 'x, -y-1/2, z-1/2'

loop_
_atom_site_label
_atom_site_type_symbol
_atom_site_fract_x
_atom_site_fract_y
_atom_site_fract_z
_atom_site_U_iso_or_equiv
_atom_site_adp_type
_atom_site_occupancy
_atom_site_calc_flag
_atom_site_refinement_flags_posn
S9A S 0.50041(3) 0.584084(13) 0.38953(2) 0.01561(8) Uani 1 d .
S9B S 0.81993(3) 0.261718(13) 0.87491(3) 0.01892(9) Uani 1 d .
O10A O 0.55648(8) 0.55766(4) 0.32026(7) 0.01812(19) Uani 1 d .
O10B O 0.88162(8) 0.30961(4) 0.84072(8) 0.0210(2) Uani 1 d .
O14A O 0.48598(8) 0.61882(4) 0.58628(8) 0.0206(2) Uani 1 d .
H14A H 0.4673(17) 0.6447(9) 0.6112(16) 0.031 Uiso 1 d R
O14B O 0.57624(9) 0.21448(4) 0.83271(9) 0.0246(2) Uani 1 d .
H14B H 0.6235(19) 0.2059(9) 0.8081(17) 0.037 Uiso 1 d R
O21A O 0.40873(8) 0.54700(4) 0.38477(8) 0.0209(2) Uani 1 d .
O21B O 0.90593(9) 0.24154(4) 0.97661(9) 0.0270(2) Uani 1 d .
O22A O 0.47108(8) 0.64160(4) 0.35033(8) 0.0212(2) Uani 1 d .
O22B O 0.76599(9) 0.22131(4) 0.78878(8) 0.0252(2) Uani 1 d .
C1A C 0.69487(12) 0.63657(6) 0.70181(11) 0.0196(3) Uani 1 d .
C1B C 0.53650(12) 0.28381(6) 0.93545(12) 0.0212(3) Uani 1 d .
C2A C 0.75230(15) 0.68839(7) 0.73768(14) 0.0334(4) Uani 1 d .
H2A H 0.7293 0.7201 0.6925 0.040 Uiso 1 calc R
C2B C 0.44945(14) 0.31597(7) 0.85495(14) 0.0315(3) Uani 1 d .
H2B H 0.4513 0.3215 0.7899 0.038 Uiso 1 calc R
C3A C 0.84424(17) 0.69325(8) 0.84095(15) 0.0448(5) Uani 1 d .
H3A H 0.8819 0.7283 0.8645 0.054 Uiso 1 calc R
C3B C 0.36014(15) 0.33974(8) 0.87146(17) 0.0400(4) Uani 1 d .
H3B H 0.3022 0.3614 0.8174 0.048 Uiso 1 calc R
C4A C 0.87972(15) 0.64684(9) 0.90836(13) 0.0391(4) Uani 1 d .
H4A H 0.9410 0.6504 0.9774 0.047 Uiso 1 calc R
C4B C 0.35602(15) 0.33166(7) 0.96798(16) 0.0379(4) Uani 1 d .
H4B H 0.2960 0.3480 0.9788 0.045 Uiso 1 calc R
C5A C 0.82369(15) 0.59441(9) 0.87302(13) 0.0369(4) Uani 1 d .
H5A H 0.8480 0.5627 0.9181 0.044 Uiso 1 calc R
C5B C 0.44191(15) 0.29911(8) 1.04797(14) 0.0368(4) Uani 1 d .
H5B H 0.4392 0.2931 1.1125 0.044 Uiso 1 calc R
C6A C 0.73121(13) 0.58957(7) 0.77004(12) 0.0284(3) Uani 1 d .
H6A H 0.6934 0.5546 0.7467 0.034 Uiso 1 calc R
C6B C 0.53186(14) 0.27551(7) 1.03154(12) 0.0283(3) Uani 1 d .
H6B H 0.5897 0.2539 1.0856 0.034 Uiso 1 calc R
C7A C 0.59529(11) 0.63256(5) 0.58848(10) 0.0168(2) Uani 1 d .
H7A H 0.5878 0.6694 0.5523 0.020 Uiso 1 calc R
C7B C 0.63251(12) 0.25504(6) 0.91790(11) 0.0211(3) Uani 1 d .
H7B H 0.6854 0.2347 0.9834 0.025 Uiso 1 calc R
C8A C 0.61979(11) 0.58550(5) 0.52431(10) 0.0147(2) Uani 1 d .
H8A H 0.6213 0.5486 0.5582 0.018 Uiso 1 calc R
C8B C 0.70393(12) 0.29897(6) 0.88907(11) 0.0187(3) Uani 1 d .
H8B H 0.6514 0.3157 0.8193 0.022 Uiso 1 calc R
C11A C 0.57843(12) 0.49548(6) 0.32797(11) 0.0202(3) Uani 1 d .
H11A H 0.5050 0.4747 0.3034 0.024 Uiso 1 calc R
H11B H 0.6290 0.4848 0.4019 0.024 Uiso 1 calc R
C11B C 0.82608(12) 0.32758(6) 0.72724(11) 0.0219(3) Uani 1 d .
H11C H 0.7482 0.3426 0.7072 0.026 Uiso 1 calc R
H11D H 0.8187 0.2950 0.6815 0.026 Uiso 1 calc R
C12A C 0.63734(12) 0.48105(6) 0.25792(11) 0.0210(3) Uani 1 d .
C12B C 0.90187(12) 0.37334(6) 0.71295(11) 0.0223(3) Uani 1 d .
C13A C 0.55752(14) 0.49712(7) 0.14105(12) 0.0293(3) Uani 1 d .
H13A H 0.4843 0.4770 0.1162 0.044 Uiso 1 calc GR
H13B H 0.5949 0.4868 0.0976 0.044 Uiso 1 calc GR
H13C H 0.5432 0.5376 0.1359 0.044 Uiso 1 calc GR
C13B C 1.02435(15) 0.35016(9) 0.74280(16) 0.0414(4) Uani 1 d .
H13D H 1.0181 0.3164 0.7013 0.062 Uiso 1 calc GR
H13E H 1.0629 0.3407 0.8178 0.062 Uiso 1 calc GR
H13F H 1.0691 0.3787 0.7281 0.062 Uiso 1 calc GR
C15A C 0.73771(11) 0.59406(6) 0.52575(10) 0.0180(3) Uani 1 d .
C15B C 0.75566(12) 0.34758(6) 0.96890(11) 0.0199(3) Uani 1 d .
C16A C 0.76457(13) 0.64380(7) 0.48669(12) 0.0268(3) Uani 1 d .
H16A H 0.7076 0.6718 0.4538 0.032 Uiso 1 calc R
C16B C 0.72842(15) 0.40310(6) 0.93052(14) 0.0299(3) Uani 1 d .
H16B H 0.6773 0.4097 0.8586 0.036 Uiso 1 calc R
C17A C 0.87742(15) 0.65131(9) 0.49721(14) 0.0382(4) Uani 1 d .
H17A H 0.8958 0.6846 0.4714 0.046 Uiso 1 calc R
C17B C 0.77792(19) 0.44888(8) 1.00014(19) 0.0464(5) Uani 1 d .
H17B H 0.7592 0.4862 0.9751 0.056 Uiso 1 calc R
C18A C 0.96231(14) 0.60973(9) 0.54561(13) 0.0397(4) Uani 1 d .
H18A H 1.0376 0.6152 0.5528 0.048 Uiso 1 calc R
C18B C 0.85548(18) 0.43873(9) 1.10729(18) 0.0497(6) Uani 1 d .
H18B H 0.8911 0.4693 1.1533 0.060 Uiso 1 calc R
C19A C 0.93541(13) 0.56022(8) 0.58317(13) 0.0343(4) Uani 1 d .
H19A H 0.9922 0.5320 0.6149 0.041 Uiso 1 calc R
C19B C 0.87958(17) 0.38370(10) 1.14520(15) 0.0468(5) Uani 1 d .
H19B H 0.9296 0.3771 1.2174 0.056 Uiso 1 calc R
C20A C 0.82311(12) 0.55235(7) 0.57363(11) 0.0239(3) Uani 1 d .
H20A H 0.8053 0.5190 0.5995 0.029 Uiso 1 calc R
C20B C 0.82975(15) 0.33792(8) 1.07642(13) 0.0337(3) Uani 1 d .
H20B H 0.8461 0.3007 1.1025 0.040 Uiso 1 calc R
C23A C 0.65713(16) 0.41608(6) 0.26592(13) 0.0303(3) Uani 1 d .
H23A H 0.7041 0.4056 0.3397 0.045 Uiso 1 calc GR
H23B H 0.6970 0.4052 0.2248 0.045 Uiso 1 calc GR
H23C H 0.5827 0.3968 0.2383 0.045 Uiso 1 calc GR
C23B C 0.90735(16) 0.42626(7) 0.77994(13) 0.0320(3) Uani 1 d .
H23D H 0.9530 0.4556 0.7683 0.048 Uiso 1 calc GR
H23E H 0.9433 0.4161 0.8546 0.048 Uiso 1 calc GR
H23F H 0.8293 0.4402 0.7588 0.048 Uiso 1 calc GR
C24A C 0.75503(13) 0.51213(7) 0.29907(13) 0.0280(3) Uani 1 d .
H24A H 0.7428 0.5526 0.3005 0.042 Uiso 1 calc GR
H24B H 0.7896 0.5043 0.2523 0.042 Uiso 1 calc GR
H24C H 0.8066 0.4990 0.3702 0.042 Uiso 1 calc GR
C24B C 0.83966(14) 0.38867(7) 0.59295(12) 0.0266(3) Uani 1 d .
H24D H 0.8377 0.3556 0.5513 0.040 Uiso 1 calc GR
H24E H 0.8816 0.4190 0.5791 0.040 Uiso 1 calc GR
H24F H 0.7609 0.4009 0.5735 0.040 Uiso 1 calc GR

loop_
_atom_site_aniso_label
_atom_site_aniso_U_11
_atom_site_aniso_U_22
_atom_site_aniso_U_33
_atom_site_aniso_U_23
_atom_site_aniso_U_13
_atom_site_aniso_U_12
S9A 0.01342(15) 0.01611(15) 0.01702(15) 0.00056(10) 0.00668(12) 0.00186(10)
S9B 0.01857(16) 0.01557(15) 0.02347(17) -0.00014(11) 0.01033(13) -0.00009(11)
O10A 0.0200(5) 0.0171(4) 0.0195(4) 0.0010(3) 0.0110(4) 0.0023(3)
O10B 0.0178(5) 0.0220(5) 0.0214(5) -0.0001(4) 0.0074(4) -0.0038(4)
O14A 0.0160(5) 0.0229(5) 0.0268(5) -0.0049(4) 0.0132(4) 0.0004(4)
O14B 0.0264(5) 0.0201(5) 0.0320(5) -0.0056(4) 0.0174(5) -0.0079(4)
O21A 0.0152(4) 0.0223(5) 0.0256(5) -0.0029(4) 0.0095(4) -0.0017(4)
O21B 0.0262(5) 0.0246(5) 0.0290(5) 0.0059(4) 0.0115(4) 0.0052(4)
O22A 0.0215(5) 0.0187(5) 0.0210(5) 0.0033(4) 0.0077(4) 0.0060(4)
O22B 0.0264(5) 0.0208(5) 0.0313(5) -0.0065(4) 0.0157(4) -0.0040(4)
C1A 0.0168(6) 0.0242(7) 0.0204(6) -0.0035(5) 0.0106(5) -0.0004(5)
C1B 0.0186(6) 0.0186(6) 0.0269(7) -0.0016(5) 0.0108(5) -0.0047(5)
C2A 0.0336(8) 0.0239(7) 0.0337(8) -0.0062(6) 0.0073(7) -0.0016(6)
C2B 0.0239(7) 0.0368(8) 0.0349(8) 0.0143(7) 0.0143(6) 0.0004(6)
C3A 0.0419(10) 0.0377(9) 0.0385(10) -0.0152(7) 0.0042(8) -0.0109(8)
C3B 0.0244(8) 0.0350(9) 0.0608(12) 0.0193(8) 0.0195(8) 0.0065(7)
C4A 0.0283(8) 0.0593(11) 0.0224(7) -0.0076(7) 0.0052(6) -0.0104(8)
C4B 0.0277(8) 0.0333(8) 0.0605(11) -0.0095(8) 0.0269(8) -0.0021(7)
C5A 0.0274(8) 0.0541(11) 0.0237(8) 0.0098(7) 0.0069(7) -0.0088(7)
C5B 0.0340(9) 0.0502(10) 0.0317(8) -0.0112(7) 0.0198(7) -0.0086(7)
C6A 0.0235(7) 0.0345(8) 0.0236(7) 0.0035(6) 0.0077(6) -0.0084(6)
C6B 0.0241(7) 0.0335(8) 0.0249(7) 0.0002(6) 0.0090(6) -0.0023(6)
C7A 0.0155(6) 0.0159(6) 0.0205(6) -0.0002(5) 0.0095(5) 0.0007(5)
C7B 0.0214(7) 0.0195(6) 0.0226(6) 0.0018(5) 0.0103(5) -0.0013(5)
C8A 0.0132(6) 0.0155(6) 0.0157(6) 0.0018(4) 0.0068(5) 0.0015(4)
C8B 0.0174(6) 0.0173(6) 0.0220(6) -0.0002(5) 0.0094(5) -0.0004(5)
C11A 0.0238(7) 0.0163(6) 0.0229(6) 0.0008(5) 0.0128(5) 0.0019(5)
C11B 0.0211(7) 0.0244(7) 0.0192(6) -0.0006(5) 0.0082(5) -0.0022(5)
C12A 0.0234(7) 0.0210(7) 0.0209(6) 0.0006(5) 0.0122(6) 0.0040(5)
C12B 0.0189(6) 0.0256(7) 0.0243(7) 0.0004(5) 0.0115(5) -0.0026(5)
C13A 0.0318(8) 0.0349(8) 0.0201(7) -0.0005(6) 0.0110(6) 0.0047(6)
C13B 0.0228(8) 0.0593(12) 0.0480(10) 0.0142(9) 0.0211(8) 0.0072(8)
C15A 0.0146(6) 0.0242(6) 0.0162(6) -0.0021(5) 0.0079(5) -0.0011(5)
C15B 0.0175(6) 0.0203(6) 0.0262(7) -0.0039(5) 0.0135(5) -0.0035(5)
C16A 0.0242(7) 0.0323(8) 0.0261(7) 0.0017(6) 0.0134(6) -0.0058(6)
C16B 0.0377(9) 0.0215(7) 0.0369(8) -0.0012(6) 0.0225(7) -0.0015(6)
C17A 0.0329(9) 0.0550(11) 0.0335(8) -0.0035(8) 0.0210(7) -0.0195(8)
C17B 0.0634(13) 0.0227(8) 0.0760(14) -0.0142(8) 0.0517(12) -0.0128(8)
C18A 0.0162(7) 0.0779(13) 0.0287(8) -0.0142(8) 0.0133(6) -0.0118(8)
C18B 0.0465(11) 0.0570(12) 0.0641(13) -0.0449(11) 0.0411(10) -0.0320(9)
C19A 0.0163(7) 0.0595(11) 0.0253(7) -0.0082(7) 0.0080(6) 0.0062(7)
C19B 0.0384(10) 0.0668(13) 0.0349(9) -0.0266(9) 0.0164(8) -0.0122(9)
C20A 0.0186(7) 0.0316(7) 0.0206(6) -0.0019(5) 0.0083(5) 0.0042(5)
C20B 0.0351(9) 0.0396(9) 0.0246(7) -0.0049(6) 0.0121(7) -0.0004(7)
C23A 0.0431(9) 0.0228(7) 0.0334(8) 0.0009(6) 0.0247(7) 0.0077(6)
C23B 0.0411(9) 0.0257(7) 0.0262(7) -0.0022(6) 0.0128(7) -0.0087(6)
C24A 0.0232(7) 0.0340(8) 0.0309(8) -0.0035(6) 0.0159(6) 0.0022(6)
C24B 0.0302(8) 0.0292(7) 0.0253(7) 0.0008(6) 0.0168(6) -0.0003(6)

loop_
_atom_type_symbol
_atom_type_description
_atom_type_scat_dispersion_real
_atom_type_scat_dispersion_imag
_atom_type_scat_source
C C 0.0181 0.0091 'International Tables Vol C Tables 4.2.6.8 and 6.1.1.4'
H H 0.0000 0.0000 'International Tables Vol C Tables 4.2.6.8 and 6.1.1.4'
O O 0.0492 0.0322 'International Tables Vol C Tables 4.2.6.8 and 6.1.1.4'
S S 0.3331 0.5567 'International Tables Vol C Tables 4.2.6.8 and 6.1.1.4'

loop_
_exptl_crystal_face_index_h
_exptl_crystal_face_index_k
_exptl_crystal_face_index_l
_exptl_crystal_face_perp_dist
_exptl_oxdiff_crystal_face_indexfrac_h
_exptl_oxdiff_crystal_face_indexfrac_k
_exptl_oxdiff_crystal_face_indexfrac_l
_exptl_oxdiff_crystal_face_x
_exptl_oxdiff_crystal_face_y
_exptl_oxdiff_crystal_face_z
6 8 -7 0.0846 5.8320 7.6897 -6.9509 0.6906 -0.0183 0.7230
5 -7 -8 0.0903 5.1162 -7.2953 -7.5944 -0.2809 0.0064 0.9597
-6 6 8 0.0897 -5.5025 5.8055 7.9502 0.1732 -0.0036 -0.9849
0 15 2 0.0925 -0.2517 14.7730 1.9099 0.9241 -0.0234 -0.3813
4 -2 -9 0.0889 3.5091 -2.2268 -8.9827 -0.0105 -0.3787 0.9255
-2 1 9 0.1305 -1.8669 1.4439 8.7726 0.0153 0.5700 -0.8215
-7 3 0 0.0177 -7.1392 3.3332 -0.1673 -0.0236 -0.9315 -0.3630
0 -15 -2 0.1182 0.0000 -15.0006 -1.9996 -0.9467 -0.0133 0.3804
-6 -4 8 0.1730 -6.0001 -3.9994 7.9994 -0.4642 0.0527 -0.8696
7 -3 0 0.0271 6.9997 -2.9994 -0.4989 0.0413 0.8485 0.4060

loop_
_geom_angle_atom_site_label_1
_geom_angle_atom_site_label_2
_geom_angle_atom_site_label_3
_geom_angle
O10A S9A C8A 104.18(5)
O21A S9A O10A 109.11(5)
O21A S9A O22A 118.79(6)
O21A S9A C8A 110.10(6)
O22A S9A O10A 104.18(5)
O22A S9A C8A 109.36(6)
O10B S9B C8B 104.08(6)
O21B S9B O10B 105.93(6)
O21B S9B O22B 118.57(6)
O21B S9B C8B 110.38(6)
O22B S9B O10B 109.24(6)
O22B S9B C8B 107.69(6)
C11A O10A S9A 117.85(8)
C11B O10B S9B 118.05(8)
C7A O14A H14A 108.2(15)
C7B O14B H14B 108.3(14)
C2A C1A C6A 119.01(14)
C2A C1A C7A 119.10(13)
C6A C1A C7A 121.88(12)
C2B C1B C7B 121.18(13)
C6B C1B C2B 119.31(14)
C6B C1B C7B 119.42(13)
C1A C2A H2A 119.8
C1A C2A C3A 120.35(16)
C3A C2A H2A 119.8
C1B C2B H2B 120.0
C3B C2B C1B 120.00(15)
C3B C2B H2B 120.0
C2A C3A H3A 119.7
C4A C3A C2A 120.55(16)
C4A C3A H3A 119.7
C2B C3B H3B 119.7
C2B C3B C4B 120.60(16)
C4B C3B H3B 119.7
C3A C4A H4A 120.1
C3A C4A C5A 119.71(15)
C5A C4A H4A 120.1
C3B C4B H4B 120.2
C5B C4B C3B 119.56(15)
C5B C4B H4B 120.2
C4A C5A H5A 120.1
C4A C5A C6A 119.81(16)
C6A C5A H5A 120.1
C4B C5B H5B 120.1
C4B C5B C6B 119.80(16)
C6B C5B H5B 120.1
C1A C6A C5A 120.56(15)
C1A C6A H6A 119.7
C5A C6A H6A 119.7
C1B C6B H6B 119.6
C5B C6B C1B 120.72(15)
C5B C6B H6B 119.6
O14A C7A C1A 112.67(11)
O14A C7A H7A 108.9
O14A C7A C8A 106.61(10)
C1A C7A H7A 108.9
C1A C7A C8A 110.89(10)
C8A C7A H7A 108.9
O14B C7B C1B 106.92(11)
O14B C7B H7B 109.2
O14B C7B C8B 110.74(11)
C1B C7B H7B 109.2
C1B C7B C8B 111.55(11)
C8B C7B H7B 109.2
S9A C8A H8A 108.1
C7A C8A S9A 108.80(8)
C7A C8A H8A 108.1
C15A C8A S9A 112.31(9)
C15A C8A C7A 111.39(10)
C15A C8A H8A 108.1
S9B C8B H8B 107.9
C7B C8B S9B 108.77(9)
C7B C8B H8B 107.9
C15B C8B S9B 109.67(9)
C15B C8B C7B 114.59(11)
C15B C8B H8B 107.9
O10A C11A H11A 110.2
O10A C11A H11B 110.2
O10A C11A C12A 107.74(10)
H11A C11A H11B 108.5
C12A C11A H11A 110.2
C12A C11A H11B 110.2
O10B C11B H11C 110.0
O10B C11B H11D 110.0
O10B C11B C12B 108.62(11)
H11C C11B H11D 108.3
C12B C11B H11C 110.0
C12B C11B H11D 110.0
C11A C12A C13A 110.47(12)
C11A C12A C23A 106.60(11)
C11A C12A C24A 110.12(11)
C13A C12A C23A 109.17(12)
C24A C12A C13A 110.48(12)
C24A C12A C23A 109.92(12)
C11B C12B C13B 110.64(13)
C11B C12B C23B 109.96(12)
C11B C12B C24B 105.32(11)
C13B C12B C23B 111.31(14)
C13B C12B C24B 109.75(13)
C23B C12B C24B 109.69(12)
C12A C13A H13A 109.5
C12A C13A H13B 109.5
C12A C13A H13C 109.5
H13A C13A H13B 109.5
H13A C13A H13C 109.5
H13B C13A H13C 109.5
C12B C13B H13D 109.5
C12B C13B H13E 109.5
C12B C13B H13F 109.5
H13D C13B H13E 109.5
H13D C13B H13F 109.5
H13E C13B H13F 109.5
C16A C15A C8A 121.88(12)
C20A C15A C8A 118.34(12)
C20A C15A C16A 119.66(13)
C16B C15B C8B 117.80(13)
C20B C15B C8B 122.13(13)
C20B C15B C16B 120.06(14)
C15A C16A H16A 120.2
C15A C16A C17A 119.51(15)
C17A C16A H16A 120.2
C15B C16B H16B 120.2
C15B C16B C17B 119.61(17)
C17B C16B H16B 120.2
C16A C17A H17A 119.7
C18A C17A C16A 120.54(16)
C18A C17A H17A 119.7
C16B C17B H17B 120.1
C16B C17B C18B 119.89(18)
C18B C17B H17B 120.1
C17A C18A H18A 120.0
C19A C18A C17A 119.98(14)
C19A C18A H18A 120.0
C17B C18B H18B 120.0
C19B C18B C17B 120.09(16)
C19B C18B H18B 120.0
C18A C19A H19A 120.0
C18A C19A C20A 120.02(16)
C20A C19A H19A 120.0
C18B C19B H19B 119.9
C18B C19B C20B 120.24(19)
C20B C19B H19B 119.9
C15A C20A C19A 120.29(15)
C15A C20A H20A 119.9
C19A C20A H20A 119.9
C15B C20B C19B 120.05(17)
C15B C20B H20B 120.0
C19B C20B H20B 120.0
C12A C23A H23A 109.5
C12A C23A H23B 109.5
C12A C23A H23C 109.5
H23A C23A H23B 109.5
H23A C23A H23C 109.5
H23B C23A H23C 109.5
C12B C23B H23D 109.5
C12B C23B H23E 109.5
C12B C23B H23F 109.5
H23D C23B H23E 109.5
H23D C23B H23F 109.5
H23E C23B H23F 109.5
C12A C24A H24A 109.5
C12A C24A H24B 109.5
C12A C24A H24C 109.5
H24A C24A H24B 109.5
H24A C24A H24C 109.5
H24B C24A H24C 109.5
C12B C24B H24D 109.5
C12B C24B H24E 109.5
C12B C24B H24F 109.5
H24D C24B H24E 109.5
H24D C24B H24F 109.5
H24E C24B H24F 109.5

loop_
_geom_bond_atom_site_label_1
_geom_bond_atom_site_label_2
_geom_bond_distance
S9A O10A 1.5712(9)
S9A O21A 1.4347(10)
S9A O22A 1.4345(10)
S9A C8A 1.8074(13)
S9B O10B 1.5639(10)
S9B O21B 1.4253(11)
S9B O22B 1.4359(10)
S9B C8B 1.8071(14)
O10A C11A 1.4735(15)
O10B C11B 1.4750(16)
O14A H14A 0.79(2)
O14A C7A 1.4211(15)
O14B H14B 0.84(2)
O14B C7B 1.4334(16)
C1A C2A 1.386(2)
C1A C6A 1.389(2)
C1A C7A 1.5186(18)
C1B C2B 1.389(2)
C1B C6B 1.387(2)
C1B C7B 1.5148(19)
C2A H2A 0.9300
C2A C3A 1.391(2)
C2B H2B 0.9300
C2B C3B 1.381(2)
C3A H3A 0.9300
C3A C4A 1.371(3)
C3B H3B 0.9300
C3B C4B 1.388(3)
C4A H4A 0.9300
C4A C5A 1.391(3)
C4B H4B 0.9300
C4B C5B 1.385(3)
C5A H5A 0.9300
C5A C6A 1.391(2)
C5B H5B 0.9300
C5B C6B 1.386(2)
C6A H6A 0.9300
C6B H6B 0.9300
C7A H7A 0.9800
C7A C8A 1.5392(17)
C7B H7B 0.9800
C7B C8B 1.5445(18)
C8A H8A 0.9800
C8A C15A 1.5125(17)
C8B H8B 0.9800
C8B C15B 1.5169(18)
C11A H11A 0.9700
C11A H11B 0.9700
C11A C12A 1.5215(18)
C11B H11C 0.9700
C11B H11D 0.9700
C11B C12B 1.5160(19)
C12A C13A 1.5288(19)
C12A C23A 1.5338(19)
C12A C24A 1.528(2)
C12B C13B 1.525(2)
C12B C23B 1.533(2)
C12B C24B 1.5376(19)
C13A H13A 0.9600
C13A H13B 0.9600
C13A H13C 0.9600
C13B H13D 0.9600
C13B H13E 0.9600
C13B H13F 0.9600
C15A C16A 1.392(2)
C15A C20A 1.3870(19)
C15B C16B 1.386(2)
C15B C20B 1.384(2)
C16A H16A 0.9300
C16A C17A 1.394(2)
C16B H16B 0.9300
C16B C17B 1.390(2)
C17A H17A 0.9300
C17A C18A 1.382(3)
C17B H17B 0.9300
C17B C18B 1.391(3)
C18A H18A 0.9300
C18A C19A 1.377(3)
C18B H18B 0.9300
C18B C19B 1.371(3)
C19A H19A 0.9300
C19A C20A 1.393(2)
C19B H19B 0.9300
C19B C20B 1.384(2)
C20A H20A 0.9300
C20B H20B 0.9300
C23A H23A 0.9600
C23A H23B 0.9600
C23A H23C 0.9600
C23B H23D 0.9600
C23B H23E 0.9600
C23B H23F 0.9600
C24A H24A 0.9600
C24A H24B 0.9600
C24A H24C 0.9600
C24B H24D 0.9600
C24B H24E 0.9600
C24B H24F 0.9600

loop_
_geom_torsion_atom_site_label_1
_geom_torsion_atom_site_label_2
_geom_torsion_atom_site_label_3
_geom_torsion_atom_site_label_4
_geom_torsion
S9A O10A C11A C12A -177.56(9)
S9A C8A C15A C16A 63.31(15)
S9A C8A C15A C20A -120.74(11)
S9B O10B C11B C12B -179.13(9)
S9B C8B C15B C16B 112.96(13)
S9B C8B C15B C20B -65.71(16)
O10A S9A C8A C7A 155.18(8)
O10A S9A C8A C15A 31.40(10)
O10A C11A C12A C13A -60.54(14)
O10A C11A C12A C23A -179.04(11)
O10A C11A C12A C24A 61.76(14)
O10B S9B C8B C7B 177.40(9)
O10B S9B C8B C15B -56.56(10)
O10B C11B C12B C13B 60.30(16)
O10B C11B C12B C23B -63.07(15)
O10B C11B C12B C24B 178.82(11)
O14A C7A C8A S9A 58.49(11)
O14A C7A C8A C15A -177.17(10)
O14B C7B C8B S9B -63.36(12)
O14B C7B C8B C15B 173.51(11)
O21A S9A O10A C11A -42.09(10)
O21A S9A C8A C7A -87.95(9)
O21A S9A C8A C15A 148.27(9)
O21B S9B O10B C11B 163.67(9)
O21B S9B C8B C7B -69.33(10)
O21B S9B C8B C15B 56.71(11)
O22A S9A O10A C11A -169.92(9)
O22A S9A C8A C7A 44.28(10)
O22A S9A C8A C15A -79.50(10)
O22B S9B O10B C11B 34.89(11)
O22B S9B C8B C7B 61.51(10)
O22B S9B C8B C15B -172.45(9)
C1A C2A C3A C4A 0.4(3)
C1A C7A C8A S9A -178.52(9)
C1A C7A C8A C15A -54.18(14)
C1B C2B C3B C4B -0.2(3)
C1B C7B C8B S9B 177.69(9)
C1B C7B C8B C15B 54.56(15)
C2A C1A C6A C5A 0.2(2)
C2A C1A C7A O14A -117.44(15)
C2A C1A C7A C8A 123.15(14)
C2A C3A C4A C5A 0.3(3)
C2B C1B C6B C5B -0.3(2)
C2B C1B C7B O14B -62.23(16)
C2B C1B C7B C8B 58.97(17)
C2B C3B C4B C5B -0.5(3)
C3A C4A C5A C6A -0.7(3)
C3B C4B C5B C6B 0.8(3)
C4A C5A C6A C1A 0.5(3)
C4B C5B C6B C1B -0.4(3)
C6A C1A C2A C3A -0.6(3)
C6A C1A C7A O14A 63.52(17)
C6A C1A C7A C8A -55.89(17)
C6B C1B C2B C3B 0.6(2)
C6B C1B C7B O14B 114.41(14)
C6B C1B C7B C8B -124.38(14)
C7A C1A C2A C3A -179.68(16)
C7A C1A C6A C5A 179.21(14)
C7A C8A C15A C16A -59.02(16)
C7A C8A C15A C20A 116.94(13)
C7B C1B C2B C3B 177.26(15)
C7B C1B C6B C5B -176.99(14)
C7B C8B C15B C16B -124.40(14)
C7B C8B C15B C20B 56.94(18)
C8A S9A O10A C11A 75.47(10)
C8A C15A C16A C17A 175.25(13)
C8A C15A C20A C19A -175.71(12)
C8B S9B O10B C11B -79.90(10)
C8B C15B C16B C17B -177.32(14)
C8B C15B C20B C19B 176.70(15)
C15A C16A C17A C18A 0.2(2)
C15B C16B C17B C18B 0.9(3)
C16A C15A C20A C19A 0.3(2)
C16A C17A C18A C19A 0.5(3)
C16B C15B C20B C19B -1.9(2)
C16B C17B C18B C19B -2.6(3)
C17A C18A C19A C20A -0.8(2)
C17B C18B C19B C20B 2.0(3)
C18A C19A C20A C15A 0.4(2)
C18B C19B C20B C15B 0.2(3)
C20A C15A C16A C17A -0.7(2)
C20B C15B C16B C17B 1.4(2)
